data_8106641
loop_
_publ_author_name
'Zhou, Jinhui'
'Zheng, Liangwen'
'Liu, Jing'
'Guo, Yongen'
'Ding, Lin'

_publ_section_title
;
 Crystal structure of ethyl
 3-(4-methoxyphenyl)-1-(2-(4-methoxyphenyl)-2-oxoethyl)-1H-pyrazole-5-carboxylate,
 C22H22N2O5
;
_journal_issue 4
_journal_name_full 'Zeitschrift f\"ur Kristallographie - New Crystal Structures'
_journal_page_first 679
_journal_page_last 680
_journal_paper_doi 10.1515/ncrs-2016-0408
_journal_volume 232
_journal_year 2017
_chemical_formula_moiety 'C22 H22 N2 O5'
_chemical_formula_sum 'C22 H22 N2 O5'
_chemical_formula_weight 394.41
_space_group_crystal_system triclinic
_space_group_IT_number 2
_space_group_name_Hall '-P 1'
_space_group_name_H-M_alt 'P -1'
_atom_sites_solution_hydrogens geom
_atom_sites_solution_primary direct
_cell_angle_alpha 86.600(3)
_cell_angle_beta 83.755(3)
_cell_angle_gamma 89.549(3)
_cell_formula_units_Z 2
_cell_length_a 7.592(2)
_cell_length_b 9.835(3)
_cell_length_c 13.579(4)
_cell_measurement_reflns_used 3957
_cell_measurement_temperature 273.15
_cell_measurement_theta_max 23.142
_cell_measurement_theta_min 3.568
_cell_volume 1006.1(5)
_computing_cell_refinement 'SAINT v7.23A (Bruker, 2003)'
_computing_data_collection 'SAINT v7.23A (Bruker, 2003)'
_computing_data_reduction 'SAINT v7.23A (Bruker, 2003)'
_computing_molecular_graphics 'Olex2 (Dolomanov et al., 2009)'
_computing_publication_material 'Olex2 (Dolomanov et al., 2009)'
_computing_structure_refinement 'ShelXL (Sheldrick, 2015)'
_computing_structure_solution 'ShelXT (Sheldrick, 2015)'
_diffrn_ambient_temperature 273.15
_diffrn_measured_fraction_theta_full 0.988
_diffrn_measured_fraction_theta_max 0.987
_diffrn_measurement_device_type 'CCD area detector'
_diffrn_measurement_method 'phi and omega scans'
_diffrn_radiation_monochromator graphite
_diffrn_radiation_type MoK\a
_diffrn_radiation_wavelength 0.71073
_diffrn_reflns_av_R_equivalents 0.0176
_diffrn_reflns_av_unetI/netI 0.0223
_diffrn_reflns_Laue_measured_fraction_full 0.988
_diffrn_reflns_Laue_measured_fraction_max 0.987
_diffrn_reflns_limit_h_max 9
_diffrn_reflns_limit_h_min -9
_diffrn_reflns_limit_k_max 11
_diffrn_reflns_limit_k_min -11
_diffrn_reflns_limit_l_max 16
_diffrn_reflns_limit_l_min -16
_diffrn_reflns_number 7407
_diffrn_reflns_point_group_measured_fraction_full 0.988
_diffrn_reflns_point_group_measured_fraction_max 0.987
_diffrn_reflns_theta_full 25.242
_diffrn_reflns_theta_max 25.680
_diffrn_reflns_theta_min 2.494
_diffrn_source_current 30.0
_diffrn_source_power 1.5
_diffrn_source_voltage 50.0
_exptl_absorpt_coefficient_mu 0.093
_exptl_absorpt_correction_type none
_exptl_crystal_colour colourless
_exptl_crystal_colour_primary colourless
_exptl_crystal_density_diffrn 1.302
_exptl_crystal_density_meas .
_exptl_crystal_description block
_exptl_crystal_F_000 416
_exptl_crystal_size_max 0.2
_exptl_crystal_size_mid 0.15
_exptl_crystal_size_min 0.1
_refine_diff_density_max 0.721
_refine_diff_density_min -0.276
_refine_diff_density_rms 0.058
_refine_ls_extinction_coef .
_refine_ls_extinction_method none
_refine_ls_goodness_of_fit_ref 1.053
_refine_ls_hydrogen_treatment constr
_refine_ls_matrix_type full
_refine_ls_number_parameters 265
_refine_ls_number_reflns 3759
_refine_ls_number_restraints 0
_refine_ls_restrained_S_all 1.053
_refine_ls_R_factor_all 0.0586
_refine_ls_R_factor_gt 0.0495
_refine_ls_shift/su_max 0.000
_refine_ls_shift/su_mean 0.000
_refine_ls_structure_factor_coef Fsqd
_refine_ls_weighting_details 'w=1/[\s^2^(Fo^2^)+(0.0767P)^2^+0.2268P] where P=(Fo^2^+2Fc^2^)/3'
_refine_ls_weighting_scheme calc
_refine_ls_wR_factor_gt 0.1348
_refine_ls_wR_factor_ref 0.1441
_reflns_Friedel_coverage 0.000
_reflns_Friedel_fraction_full .
_reflns_Friedel_fraction_max .
_reflns_number_gt 3089
_reflns_number_total 3759
_reflns_threshold_expression 'I > 2\s(I)'
_cod_data_source_file suppl_ncrs-2016-0408_suppl.cif
_cod_data_source_block test
_cod_database_code 8106641
_shelx_space_group_comment
;
The symmetry employed for this shelxl refinement is uniquely defined
by the following loop, which should always be used as a source of
symmetry information in preference to the above space-group names.
They are only intended as comments.
;
_shelx_estimated_absorpt_t_max 0.991
_shelx_estimated_absorpt_t_min 0.982
_olex2_refinement_description
;
1. Fixed Uiso
 At 1.2 times of:
  All C(H) groups, All C(H,H) groups
 At 1.5 times of:
  All C(H,H,H) groups
2.a Secondary CH2 refined with riding coordinates:
 C9(H9A,H9B), C13(H13A,H13B)
2.b Aromatic/amide H refined with riding coordinates:
 C1(H1), C2(H2), C4(H4), C5(H5), C11(H11), C17(H17), C18(H18), C20(H20),
 C21(H21)
2.c Idealised Me refined as rotating group:
 C7(H7A,H7B,H7C), C14(H14A,H14B,H14C), C22(H22A,H22B,H22C)
;

loop_
_space_group_symop_operation_xyz
'x, y, z'
'-x, -y, -z'

loop_
_atom_site_label
_atom_site_type_symbol
_atom_site_fract_x
_atom_site_fract_y
_atom_site_fract_z
_atom_site_U_iso_or_equiv
_atom_site_adp_type
_atom_site_occupancy
_atom_site_site_symmetry_order
_atom_site_calc_flag
_atom_site_refinement_flags_posn
_atom_site_refinement_flags_adp
_atom_site_refinement_flags_occupancy
_atom_site_disorder_assembly
_atom_site_disorder_group
O1 O 0.2432(2) 1.53507(15) 1.01956(11) 0.0806(5) Uani 1 1 d . . . . .
O2 O 0.4522(2) 0.96663(13) 0.84671(10) 0.0720(4) Uani 1 1 d . . . . .
O3 O 1.22543(18) 0.63441(15) 0.34021(11) 0.0713(4) Uani 1 1 d . . . . .
O4 O 0.10299(19) 0.70796(14) 0.72711(12) 0.0747(4) Uani 1 1 d . . . . .
O5 O 0.09887(17) 0.93412(13) 0.73744(11) 0.0641(4) Uani 1 1 d . . . . .
N1 N 0.44925(19) 0.95147(13) 0.64930(10) 0.0474(3) Uani 1 1 d . . . . .
N2 N 0.60938(19) 0.93327(13) 0.59912(10) 0.0501(3) Uani 1 1 d . . . . .
C1 C 0.3187(3) 1.31807(17) 0.80964(13) 0.0545(4) Uani 1 1 d . . . . .
H1 H 0.3120 1.3208 0.7416 0.065 Uiso 1 1 calc R . . . .
C2 C 0.2746(3) 1.43338(18) 0.86058(14) 0.0580(4) Uani 1 1 d . . . . .
H2 H 0.2384 1.5123 0.8273 0.070 Uiso 1 1 calc R . . . .
C3 C 0.2852(2) 1.42977(19) 0.96181(14) 0.0571(4) Uani 1 1 d . . . . .
C4 C 0.3417(3) 1.3111(2) 1.01000(13) 0.0640(5) Uani 1 1 d . . . . .
H4 H 0.3508 1.3089 1.0778 0.077 Uiso 1 1 calc R . . . .
C5 C 0.3840(3) 1.19776(19) 0.95880(13) 0.0566(4) Uani 1 1 d . . . . .
H5 H 0.4210 1.1192 0.9923 0.068 Uiso 1 1 calc R . . . .
C6 C 0.3725(2) 1.19840(16) 0.85699(12) 0.0462(4) Uani 1 1 d . . . . .
C7 C 0.1854(4) 1.6590(2) 0.9736(2) 0.0931(8) Uani 1 1 d . . . . .
H7A H 0.0836 1.6416 0.9401 0.140 Uiso 1 1 calc GR . . . .
H7B H 0.2790 1.6957 0.9265 0.140 Uiso 1 1 calc GR . . . .
H7C H 0.1547 1.7232 1.0232 0.140 Uiso 1 1 calc GR . . . .
C8 C 0.4150(2) 1.07335(16) 0.80421(12) 0.0477(4) Uani 1 1 d . . . . .
C9 C 0.4126(2) 1.08180(16) 0.69213(12) 0.0485(4) Uani 1 1 d . . . . .
H9A H 0.2972 1.1140 0.6764 0.058 Uiso 1 1 calc R . . . .
H9B H 0.5003 1.1475 0.6625 0.058 Uiso 1 1 calc R . . . .
C10 C 0.3512(2) 0.83548(16) 0.65761(12) 0.0481(4) Uani 1 1 d . . . . .
C11 C 0.4530(2) 0.73913(17) 0.60842(13) 0.0518(4) Uani 1 1 d . . . . .
H11 H 0.4220 0.6495 0.6005 0.062 Uiso 1 1 calc R . . . .
C12 C 0.1730(2) 0.81774(17) 0.71039(13) 0.0529(4) Uani 1 1 d . . . . .
C13 C -0.0746(3) 0.9278(2) 0.79514(19) 0.0764(6) Uani 1 1 d . . . . .
H13A H -0.0781 0.8530 0.8452 0.092 Uiso 1 1 calc R . . . .
H13B H -0.1657 0.9130 0.7521 0.092 Uiso 1 1 calc R . . . .
C14 C -0.1056(4) 1.0568(3) 0.8424(3) 0.1075(10) Uani 1 1 d . . . . .
H14A H -0.0969 1.1306 0.7926 0.161 Uiso 1 1 calc GR . . . .
H14B H -0.0186 1.0683 0.8875 0.161 Uiso 1 1 calc GR . . . .
H14C H -0.2218 1.0563 0.8783 0.161 Uiso 1 1 calc GR . . . .
C15 C 0.6126(2) 0.80380(16) 0.57287(12) 0.0465(4) Uani 1 1 d . . . . .
C16 C 0.7707(2) 0.75228(16) 0.51420(12) 0.0463(4) Uani 1 1 d . . . . .
C17 C 0.9293(3) 0.82464(18) 0.50621(14) 0.0573(5) Uani 1 1 d . . . . .
H17 H 0.9350 0.9030 0.5409 0.069 Uiso 1 1 calc R . . . .
C18 C 1.0775(3) 0.7830(2) 0.44832(15) 0.0613(5) Uani 1 1 d . . . . .
H18 H 1.1815 0.8333 0.4440 0.074 Uiso 1 1 calc R . . . .
C19 C 1.0721(2) 0.66588(18) 0.39618(12) 0.0527(4) Uani 1 1 d . . . . .
C20 C 0.9177(2) 0.59065(17) 0.40465(13) 0.0517(4) Uani 1 1 d . . . . .
H20 H 0.9133 0.5112 0.3712 0.062 Uiso 1 1 calc R . . . .
C21 C 0.7691(2) 0.63425(16) 0.46340(13) 0.0502(4) Uani 1 1 d . . . . .
H21 H 0.6658 0.5829 0.4688 0.060 Uiso 1 1 calc R . . . .
C22 C 1.2201(3) 0.5276(2) 0.27407(17) 0.0780(6) Uani 1 1 d . . . . .
H22A H 1.1341 0.5492 0.2287 0.117 Uiso 1 1 calc GR . . . .
H22B H 1.1880 0.4438 0.3114 0.117 Uiso 1 1 calc GR . . . .
H22C H 1.3347 0.5178 0.2376 0.117 Uiso 1 1 calc GR . . . .

loop_
_atom_site_aniso_label
_atom_site_aniso_U_11
_atom_site_aniso_U_22
_atom_site_aniso_U_33
_atom_site_aniso_U_23
_atom_site_aniso_U_13
_atom_site_aniso_U_12
O1 0.1026(12) 0.0721(9) 0.0687(9) -0.0326(7) -0.0020(8) 0.0107(8)
O2 0.1084(12) 0.0482(7) 0.0635(8) -0.0022(6) -0.0301(8) 0.0143(7)
O3 0.0607(8) 0.0771(9) 0.0745(9) -0.0263(7) 0.0125(7) -0.0064(7)
O4 0.0712(9) 0.0546(8) 0.0954(11) -0.0141(7) 0.0107(8) -0.0130(7)
O5 0.0531(7) 0.0534(7) 0.0841(9) -0.0157(6) 0.0060(6) 0.0002(6)
N1 0.0536(8) 0.0392(7) 0.0493(7) -0.0073(6) -0.0025(6) -0.0010(6)
N2 0.0561(8) 0.0432(7) 0.0506(8) -0.0087(6) -0.0011(6) -0.0017(6)
C1 0.0703(11) 0.0501(9) 0.0443(9) -0.0072(7) -0.0093(8) 0.0072(8)
C2 0.0684(11) 0.0483(9) 0.0578(10) -0.0085(8) -0.0072(9) 0.0080(8)
C3 0.0569(10) 0.0594(10) 0.0556(10) -0.0191(8) 0.0001(8) 0.0005(8)
C4 0.0775(13) 0.0719(12) 0.0440(9) -0.0125(9) -0.0081(9) 0.0010(10)
C5 0.0660(11) 0.0565(10) 0.0486(9) -0.0027(8) -0.0125(8) 0.0025(8)
C6 0.0467(9) 0.0451(9) 0.0476(9) -0.0053(7) -0.0074(7) 0.0000(7)
C7 0.109(2) 0.0678(14) 0.1041(19) -0.0383(13) -0.0049(15) 0.0215(13)
C8 0.0499(9) 0.0432(9) 0.0515(9) -0.0030(7) -0.0119(7) 0.0007(7)
C9 0.0588(10) 0.0363(8) 0.0502(9) -0.0059(7) -0.0038(7) 0.0000(7)
C10 0.0533(9) 0.0421(8) 0.0500(9) -0.0072(7) -0.0073(7) -0.0025(7)
C11 0.0572(10) 0.0402(8) 0.0588(10) -0.0109(7) -0.0047(8) -0.0038(7)
C12 0.0554(10) 0.0481(9) 0.0561(10) -0.0101(8) -0.0055(8) -0.0024(8)
C13 0.0526(11) 0.0808(14) 0.0943(16) -0.0220(12) 0.0086(10) -0.0029(10)
C14 0.0775(16) 0.104(2) 0.138(3) -0.0508(18) 0.0266(16) -0.0050(14)
C15 0.0537(9) 0.0409(8) 0.0459(8) -0.0068(6) -0.0068(7) -0.0007(7)
C16 0.0546(9) 0.0422(8) 0.0425(8) -0.0046(6) -0.0058(7) -0.0011(7)
C17 0.0642(11) 0.0504(9) 0.0577(10) -0.0168(8) 0.0005(8) -0.0103(8)
C18 0.0574(11) 0.0614(11) 0.0647(11) -0.0158(9) 0.0025(9) -0.0145(8)
C19 0.0563(10) 0.0547(10) 0.0465(9) -0.0056(7) -0.0013(7) 0.0005(8)
C20 0.0595(10) 0.0455(9) 0.0508(9) -0.0111(7) -0.0048(8) 0.0001(7)
C21 0.0537(9) 0.0437(9) 0.0539(9) -0.0083(7) -0.0052(7) -0.0050(7)
C22 0.0730(14) 0.0849(15) 0.0751(13) -0.0313(12) 0.0112(11) 0.0015(11)

loop_
_atom_type_symbol
_atom_type_description
_atom_type_scat_dispersion_real
_atom_type_scat_dispersion_imag
_atom_type_scat_source
C C 0.0033 0.0016 'International Tables Vol C Tables 4.2.6.8 and 6.1.1.4'
H H 0.0000 0.0000 'International Tables Vol C Tables 4.2.6.8 and 6.1.1.4'
N N 0.0061 0.0033 'International Tables Vol C Tables 4.2.6.8 and 6.1.1.4'
O O 0.0106 0.0060 'International Tables Vol C Tables 4.2.6.8 and 6.1.1.4'

loop_
_geom_angle_atom_site_label_1
_geom_angle_atom_site_label_2
_geom_angle_atom_site_label_3
_geom_angle
_geom_angle_site_symmetry_1
_geom_angle_site_symmetry_3
C3 O1 C7 118.17(17) . .
C19 O3 C22 117.75(15) . .
C12 O5 C13 117.70(15) . .
N2 N1 C9 117.89(13) . .
N2 N1 C10 111.60(13) . .
C10 N1 C9 130.29(14) . .
C15 N2 N1 105.93(13) . .
C2 C1 H1 119.0 . .
C2 C1 C6 122.02(16) . .
C6 C1 H1 119.0 . .
C1 C2 H2 120.4 . .
C1 C2 C3 119.12(17) . .
C3 C2 H2 120.4 . .
O1 C3 C2 124.46(18) . .
O1 C3 C4 116.06(17) . .
C2 C3 C4 119.48(16) . .
C3 C4 H4 119.6 . .
C5 C4 C3 120.76(17) . .
C5 C4 H4 119.6 . .
C4 C5 H5 119.6 . .
C4 C5 C6 120.82(17) . .
C6 C5 H5 119.6 . .
C1 C6 C5 117.79(15) . .
C1 C6 C8 122.67(15) . .
C5 C6 C8 119.53(15) . .
O1 C7 H7A 109.5 . .
O1 C7 H7B 109.5 . .
O1 C7 H7C 109.5 . .
H7A C7 H7B 109.5 . .
H7A C7 H7C 109.5 . .
H7B C7 H7C 109.5 . .
O2 C8 C6 122.54(15) . .
O2 C8 C9 119.91(15) . .
C6 C8 C9 117.55(13) . .
N1 C9 C8 112.41(13) . .
N1 C9 H9A 109.1 . .
N1 C9 H9B 109.1 . .
C8 C9 H9A 109.1 . .
C8 C9 H9B 109.1 . .
H9A C9 H9B 107.9 . .
N1 C10 C11 106.53(15) . .
N1 C10 C12 126.12(15) . .
C11 C10 C12 127.35(15) . .
C10 C11 H11 127.1 . .
C10 C11 C15 105.82(15) . .
C15 C11 H11 127.1 . .
O4 C12 O5 124.14(17) . .
O4 C12 C10 122.84(16) . .
O5 C12 C10 113.02(15) . .
O5 C13 H13A 110.0 . .
O5 C13 H13B 110.1 . .
O5 C13 C14 108.24(18) . .
H13A C13 H13B 108.4 . .
C14 C13 H13A 110.0 . .
C14 C13 H13B 110.1 . .
C13 C14 H14A 109.5 . .
C13 C14 H14B 109.5 . .
C13 C14 H14C 109.5 . .
H14A C14 H14B 109.5 . .
H14A C14 H14C 109.5 . .
H14B C14 H14C 109.5 . .
N2 C15 C11 110.12(15) . .
N2 C15 C16 119.41(15) . .
C11 C15 C16 130.47(15) . .
C17 C16 C15 119.96(15) . .
C21 C16 C15 122.64(15) . .
C21 C16 C17 117.38(16) . .
C16 C17 H17 119.2 . .
C18 C17 C16 121.60(16) . .
C18 C17 H17 119.2 . .
C17 C18 H18 119.9 . .
C17 C18 C19 120.14(17) . .
C19 C18 H18 119.9 . .
O3 C19 C18 115.46(16) . .
O3 C19 C20 125.15(16) . .
C20 C19 C18 119.39(17) . .
C19 C20 H20 120.1 . .
C19 C20 C21 119.73(16) . .
C21 C20 H20 120.1 . .
C16 C21 C20 121.73(16) . .
C16 C21 H21 119.1 . .
C20 C21 H21 119.1 . .
O3 C22 H22A 109.5 . .
O3 C22 H22B 109.5 . .
O3 C22 H22C 109.5 . .
H22A C22 H22B 109.5 . .
H22A C22 H22C 109.5 . .
H22B C22 H22C 109.5 . .

loop_
_geom_bond_atom_site_label_1
_geom_bond_atom_site_label_2
_geom_bond_distance
_geom_bond_site_symmetry_2
O1 C3 1.351(2) .
O1 C7 1.424(3) .
O2 C8 1.214(2) .
O3 C19 1.363(2) .
O3 C22 1.426(2) .
O4 C12 1.205(2) .
O5 C12 1.325(2) .
O5 C13 1.457(2) .
N1 N2 1.343(2) .
N1 C9 1.451(2) .
N1 C10 1.359(2) .
N2 C15 1.342(2) .
C1 H1 0.9300 .
C1 C2 1.383(2) .
C1 C6 1.388(2) .
C2 H2 0.9300 .
C2 C3 1.384(3) .
C3 C4 1.392(3) .
C4 H4 0.9300 .
C4 C5 1.366(3) .
C5 H5 0.9300 .
C5 C6 1.394(2) .
C6 C8 1.476(2) .
C7 H7A 0.9600 .
C7 H7B 0.9600 .
C7 H7C 0.9600 .
C8 C9 1.521(2) .
C9 H9A 0.9700 .
C9 H9B 0.9700 .
C10 C11 1.375(2) .
C10 C12 1.467(2) .
C11 H11 0.9300 .
C11 C15 1.398(2) .
C13 H13A 0.9700 .
C13 H13B 0.9700 .
C13 C14 1.462(3) .
C14 H14A 0.9600 .
C14 H14B 0.9600 .
C14 H14C 0.9600 .
C15 C16 1.470(2) .
C16 C17 1.395(2) .
C16 C21 1.386(2) .
C17 H17 0.9300 .
C17 C18 1.374(3) .
C18 H18 0.9300 .
C18 C19 1.391(3) .
C19 C20 1.381(3) .
C20 H20 0.9300 .
C20 C21 1.390(2) .
C21 H21 0.9300 .
C22 H22A 0.9600 .
C22 H22B 0.9600 .
C22 H22C 0.9600 .

loop_
_geom_hbond_atom_site_label_D
_geom_hbond_atom_site_label_H
_geom_hbond_atom_site_label_A
_geom_hbond_distance_DH
_geom_hbond_distance_HA
_geom_hbond_distance_DA
_geom_hbond_angle_DHA
_geom_hbond_site_symmetry_A
C2 H2 O4 0.93 2.56 3.486(3) 171.6 1_565
C20 H20 O4 0.93 2.61 3.542(2) 178.3 2_666

loop_
_geom_torsion_atom_site_label_1
_geom_torsion_atom_site_label_2
_geom_torsion_atom_site_label_3
_geom_torsion_atom_site_label_4
_geom_torsion
_geom_torsion_site_symmetry_1
_geom_torsion_site_symmetry_2
_geom_torsion_site_symmetry_3
_geom_torsion_site_symmetry_4
O1 C3 C4 C5 178.70(18) . . . .
O2 C8 C9 N1 2.8(2) . . . .
O3 C19 C20 C21 -179.31(16) . . . .
N1 N2 C15 C11 -0.91(18) . . . .
N1 N2 C15 C16 178.61(14) . . . .
N1 C10 C11 C15 0.62(18) . . . .
N1 C10 C12 O4 -169.21(18) . . . .
N1 C10 C12 O5 10.6(3) . . . .
N2 N1 C9 C8 -105.59(16) . . . .
N2 N1 C10 C11 -1.24(18) . . . .
N2 N1 C10 C12 177.89(15) . . . .
N2 C15 C16 C17 15.2(2) . . . .
N2 C15 C16 C21 -163.28(15) . . . .
C1 C2 C3 O1 -178.98(18) . . . .
C1 C2 C3 C4 0.7(3) . . . .
C1 C6 C8 O2 -175.64(18) . . . .
C1 C6 C8 C9 4.8(2) . . . .
C2 C1 C6 C5 -1.0(3) . . . .
C2 C1 C6 C8 178.20(17) . . . .
C2 C3 C4 C5 -1.0(3) . . . .
C3 C4 C5 C6 0.3(3) . . . .
C4 C5 C6 C1 0.7(3) . . . .
C4 C5 C6 C8 -178.54(17) . . . .
C5 C6 C8 O2 3.6(3) . . . .
C5 C6 C8 C9 -175.96(16) . . . .
C6 C1 C2 C3 0.3(3) . . . .
C6 C8 C9 N1 -177.63(14) . . . .
C7 O1 C3 C2 -0.6(3) . . . .
C7 O1 C3 C4 179.7(2) . . . .
C9 N1 N2 C15 176.42(13) . . . .
C9 N1 C10 C11 -175.54(16) . . . .
C9 N1 C10 C12 3.6(3) . . . .
C10 N1 N2 C15 1.34(18) . . . .
C10 N1 C9 C8 68.4(2) . . . .
C10 C11 C15 N2 0.18(19) . . . .
C10 C11 C15 C16 -179.28(16) . . . .
C11 C10 C12 O4 9.7(3) . . . .
C11 C10 C12 O5 -170.43(16) . . . .
C11 C15 C16 C17 -165.37(18) . . . .
C11 C15 C16 C21 16.1(3) . . . .
C12 O5 C13 C14 162.5(2) . . . .
C12 C10 C11 C15 -178.50(16) . . . .
C13 O5 C12 O4 3.1(3) . . . .
C13 O5 C12 C10 -176.75(16) . . . .
C15 C16 C17 C18 -176.94(17) . . . .
C15 C16 C21 C20 176.98(15) . . . .
C16 C17 C18 C19 -0.3(3) . . . .
C17 C16 C21 C20 -1.6(3) . . . .
C17 C18 C19 O3 179.33(17) . . . .
C17 C18 C19 C20 -1.2(3) . . . .
C18 C19 C20 C21 1.3(3) . . . .
C19 C20 C21 C16 0.1(3) . . . .
C21 C16 C17 C18 1.6(3) . . . .
C22 O3 C19 C18 -170.91(19) . . . .
C22 O3 C19 C20 9.7(3) . . . .
